data_4519166
loop_
_publ_author_name
'Long, Jinguo'
'Xia, Shaomiao'
'Wang, Ting'
'Cheng, Gui-Juan'
'Fang, Xianjie'

_publ_section_title
;
 Nickel-Catalyzed Regiodivergent Cyanation of Allylic Alcohols: Scope,
 Mechanism, and Application to the Synthesis of 1,n-Dinitriles
;
_journal_issue 22
_journal_name_full 'ACS Catalysis'
_journal_page_first 13880
_journal_page_last 13890
_journal_paper_doi 10.1021/acscatal.1c03729
_journal_volume 11
_journal_year 2021
_chemical_absolute_configuration ad
_chemical_formula_moiety 'C31 H50 N2'
_chemical_formula_sum 'C31 H50 N2'
_chemical_formula_weight 450.73
_space_group_crystal_system orthorhombic
_space_group_IT_number 19
_space_group_name_Hall 'P 2ac 2ab'
_space_group_name_H-M_alt 'P 21 21 21'
_atom_sites_solution_hydrogens geom
_audit_creation_method SHELXL-2018/3
_cell_angle_alpha 90
_cell_angle_beta 90
_cell_angle_gamma 90
_cell_formula_units_Z 4
_cell_length_a 6.43290(10)
_cell_length_b 12.0639(2)
_cell_length_c 35.6250(5)
_cell_measurement_reflns_used 9616
_cell_measurement_temperature 173(2)
_cell_measurement_theta_max 68.23
_cell_measurement_theta_min 3.87
_cell_volume 2764.71(7)
_computing_structure_refinement 'SHELXL-2018/3 (Sheldrick, 2018)'
_computing_structure_solution 'SHELXT 2014/5 (Sheldrick, 2014)'
_diffrn_ambient_temperature 173(2)
_diffrn_measured_fraction_theta_full 0.998
_diffrn_measured_fraction_theta_max 0.998
_diffrn_measurement_device_type 'Bruker D8 VENTURE'
_diffrn_measurement_method '\f and \w scans'
_diffrn_radiation_type CuK\a
_diffrn_radiation_wavelength 1.54178
_diffrn_reflns_av_R_equivalents 0.0317
_diffrn_reflns_av_unetI/netI 0.0200
_diffrn_reflns_Laue_measured_fraction_full 0.998
_diffrn_reflns_Laue_measured_fraction_max 0.998
_diffrn_reflns_limit_h_max 7
_diffrn_reflns_limit_h_min -7
_diffrn_reflns_limit_k_max 14
_diffrn_reflns_limit_k_min -14
_diffrn_reflns_limit_l_max 42
_diffrn_reflns_limit_l_min -42
_diffrn_reflns_number 27182
_diffrn_reflns_point_group_measured_fraction_full 0.998
_diffrn_reflns_point_group_measured_fraction_max 0.998
_diffrn_reflns_theta_full 67.679
_diffrn_reflns_theta_max 68.254
_diffrn_reflns_theta_min 3.868
_exptl_absorpt_coefficient_mu 0.458
_exptl_crystal_colour colourless
_exptl_crystal_density_diffrn 1.083
_exptl_crystal_description block
_exptl_crystal_F_000 1000
_exptl_crystal_size_max 0.200
_exptl_crystal_size_mid 0.160
_exptl_crystal_size_min 0.140
_exptl_transmission_factor_max 0.7531
_exptl_transmission_factor_min 0.6942
_refine_diff_density_max 0.154
_refine_diff_density_min -0.122
_refine_diff_density_rms 0.028
_refine_ls_abs_structure_details
;
 Flack x determined using 1981 quotients [(I+)-(I-)]/[(I+)+(I-)]
 (Parsons, Flack and Wagner, Acta Cryst. B69 (2013) 249-259).
;
_refine_ls_abs_structure_Flack -0.24(17)
_refine_ls_extinction_method none
_refine_ls_goodness_of_fit_ref 1.023
_refine_ls_hydrogen_treatment constr
_refine_ls_matrix_type full
_refine_ls_number_parameters 303
_refine_ls_number_reflns 5072
_refine_ls_number_restraints 1
_refine_ls_restrained_S_all 1.023
_refine_ls_R_factor_all 0.0344
_refine_ls_R_factor_gt 0.0321
_refine_ls_shift/su_max 0.001
_refine_ls_shift/su_mean 0.000
_refine_ls_structure_factor_coef Fsqd
_refine_ls_weighting_details 'w=1/[\s^2^(Fo^2^)+(0.0499P)^2^+0.3075P] where P=(Fo^2^+2Fc^2^)/3'
_refine_ls_weighting_scheme calc
_refine_ls_wR_factor_gt 0.0820
_refine_ls_wR_factor_ref 0.0844
_reflns_Friedel_coverage 0.726
_reflns_Friedel_fraction_full 0.999
_reflns_Friedel_fraction_max 0.999
_reflns_number_gt 4830
_reflns_number_total 5072
_reflns_threshold_expression 'I > 2\s(I)'
_cod_data_source_file cs1c03729_si_003.cif
_cod_data_source_block ta_a
_cod_database_code 4519166
_shelx_shelxl_version_number 2018/3
_shelx_space_group_comment
;
The symmetry employed for this shelxl refinement is uniquely defined
by the following loop, which should always be used as a source of
symmetry information in preference to the above space-group names.
They are only intended as comments.
;
_shelx_estimated_absorpt_t_min 0.914
_shelx_estimated_absorpt_t_max 0.939

loop_
_space_group_symop_operation_xyz
'x, y, z'
'-x+1/2, -y, z+1/2'
'-x, y+1/2, -z+1/2'
'x+1/2, -y+1/2, -z'

loop_
_atom_site_label
_atom_site_type_symbol
_atom_site_fract_x
_atom_site_fract_y
_atom_site_fract_z
_atom_site_U_iso_or_equiv
_atom_site_adp_type
_atom_site_occupancy
_atom_site_site_symmetry_order
_atom_site_calc_flag
_atom_site_refinement_flags_posn
_atom_site_refinement_flags_adp
_atom_site_refinement_flags_occupancy
_atom_site_disorder_assembly
_atom_site_disorder_group
N1 N 0.1788(3) 0.70352(16) 1.02213(4) 0.0463(4) Uani 1 1 d . . . . .
C1 C 0.1793(2) 0.65314(14) 0.88687(4) 0.0263(3) Uani 1 1 d . . . . .
N2 N 0.5841(3) 0.62915(19) 0.89015(5) 0.0546(5) Uani 1 1 d . . . . .
C2 C 0.0872(3) 0.55297(14) 0.86572(4) 0.0296(4) Uani 1 1 d . . . . .
H2A H 0.128997 0.483881 0.878675 0.035 Uiso 1 1 calc R U . . .
H2B H -0.066422 0.557549 0.866410 0.035 Uiso 1 1 calc R U . . .
C3 C 0.1592(3) 0.54775(13) 0.82471(4) 0.0300(4) Uani 1 1 d . . . . .
H3A H 0.088846 0.484756 0.812228 0.036 Uiso 1 1 calc R U . . .
H3B H 0.310542 0.532952 0.824218 0.036 Uiso 1 1 calc R U . . .
C4 C 0.1153(2) 0.65401(13) 0.80219(4) 0.0256(3) Uani 1 1 d . . . . .
C5 C 0.2127(3) 0.75178(13) 0.82418(4) 0.0253(3) Uani 1 1 d . . . . .
H5 H 0.364706 0.735397 0.826073 0.030 Uiso 1 1 calc R U . . .
C6 C 0.1320(3) 0.75968(13) 0.86467(4) 0.0274(3) Uani 1 1 d . . . . .
H6A H -0.019983 0.772458 0.864319 0.033 Uiso 1 1 calc R U . . .
H6B H 0.198159 0.823631 0.877344 0.033 Uiso 1 1 calc R U . . .
C7 C 0.0940(3) 0.65635(15) 0.92735(4) 0.0290(4) Uani 1 1 d . . . . .
H7A H -0.059223 0.663283 0.926418 0.035 Uiso 1 1 calc R U . . .
H7B H 0.127480 0.585391 0.939942 0.035 Uiso 1 1 calc R U . . .
C9 C 0.1778(3) 0.72638(16) 0.99109(5) 0.0357(4) Uani 1 1 d . U . . .
C8 C 0.1829(3) 0.75249(16) 0.95084(5) 0.0351(4) Uani 1 1 d . U . . .
H8A H 0.328135 0.767079 0.943072 0.042 Uiso 1 1 calc R U . . .
H8B H 0.100694 0.820428 0.946096 0.042 Uiso 1 1 calc R U . . .
C10 C 0.4081(3) 0.63948(16) 0.88868(4) 0.0338(4) Uani 1 1 d . . . . .
C11 C -0.1210(3) 0.66785(16) 0.79678(5) 0.0342(4) Uani 1 1 d . . . . .
H11A H -0.147956 0.732373 0.780795 0.051 Uiso 1 1 calc R U . . .
H11B H -0.187414 0.678758 0.821262 0.051 Uiso 1 1 calc R U . . .
H11C H -0.177823 0.601224 0.784853 0.051 Uiso 1 1 calc R U . . .
C12 C 0.1946(3) 0.86126(13) 0.80315(4) 0.0326(4) Uani 1 1 d . . . . .
H12A H 0.258581 0.921183 0.818221 0.039 Uiso 1 1 calc R U . . .
H12B H 0.046103 0.879667 0.799386 0.039 Uiso 1 1 calc R U . . .
C13 C 0.3031(3) 0.85369(13) 0.76516(4) 0.0316(4) Uani 1 1 d . . . . .
H13A H 0.454301 0.844028 0.769192 0.038 Uiso 1 1 calc R U . . .
H13B H 0.282208 0.924017 0.751341 0.038 Uiso 1 1 calc R U . . .
C14 C 0.2218(3) 0.75766(13) 0.74137(4) 0.0267(3) Uani 1 1 d . . . . .
H14 H 0.074214 0.773243 0.734313 0.032 Uiso 1 1 calc R U . . .
C15 C 0.2298(2) 0.64777(13) 0.76360(4) 0.0250(3) Uani 1 1 d . . . . .
H15 H 0.379766 0.634790 0.769566 0.030 Uiso 1 1 calc R U . . .
C16 C 0.1620(3) 0.54990(14) 0.73874(4) 0.0350(4) Uani 1 1 d . . . . .
H16A H 0.178489 0.480037 0.753010 0.042 Uiso 1 1 calc R U . . .
H16B H 0.012981 0.558223 0.732431 0.042 Uiso 1 1 calc R U . . .
C17 C 0.2886(3) 0.54230(14) 0.70225(5) 0.0325(4) Uani 1 1 d . . . . .
H17A H 0.435591 0.526437 0.708455 0.039 Uiso 1 1 calc R U . . .
H17B H 0.235292 0.480019 0.686919 0.039 Uiso 1 1 calc R U . . .
C18 C 0.2771(2) 0.64936(14) 0.67928(4) 0.0271(3) Uani 1 1 d . . . . .
C19 C 0.3496(3) 0.74359(13) 0.70554(4) 0.0265(3) Uani 1 1 d . . . . .
H19 H 0.492621 0.722623 0.713936 0.032 Uiso 1 1 calc R U . . .
C20 C 0.3775(3) 0.84204(15) 0.67915(5) 0.0401(4) Uani 1 1 d . . . . .
H20A H 0.474612 0.897295 0.689865 0.048 Uiso 1 1 calc R U . . .
H20B H 0.242832 0.878484 0.673819 0.048 Uiso 1 1 calc R U . . .
C21 C 0.4690(3) 0.78817(15) 0.64330(5) 0.0378(4) Uani 1 1 d . . . . .
H21A H 0.618213 0.806867 0.640792 0.045 Uiso 1 1 calc R U . . .
H21B H 0.394887 0.815323 0.620750 0.045 Uiso 1 1 calc R U . . .
C22 C 0.4407(3) 0.66035(14) 0.64742(4) 0.0282(4) Uani 1 1 d . . . . .
H22 H 0.574362 0.630956 0.657712 0.034 Uiso 1 1 calc R U . . .
C23 C 0.4065(3) 0.60239(15) 0.60938(5) 0.0333(4) Uani 1 1 d . . . . .
H23 H 0.291147 0.641497 0.596006 0.040 Uiso 1 1 calc R U . . .
C24 C 0.6047(3) 0.61480(16) 0.58590(5) 0.0377(4) Uani 1 1 d . . . . .
H24A H 0.647673 0.693559 0.586709 0.045 Uiso 1 1 calc R U . . .
H24B H 0.715996 0.571022 0.598089 0.045 Uiso 1 1 calc R U . . .
C25 C 0.5919(3) 0.57946(16) 0.54477(5) 0.0368(4) Uani 1 1 d . . . . .
H25A H 0.552558 0.500239 0.543350 0.044 Uiso 1 1 calc R U . . .
H25B H 0.482730 0.623169 0.531946 0.044 Uiso 1 1 calc R U . . .
C26 C 0.7991(3) 0.59678(16) 0.52481(5) 0.0383(4) Uani 1 1 d . . . . .
H26A H 0.908242 0.557569 0.539215 0.046 Uiso 1 1 calc R U . . .
H26B H 0.832671 0.676837 0.525503 0.046 Uiso 1 1 calc R U . . .
C27 C 0.8103(3) 0.55790(15) 0.48402(5) 0.0378(4) Uani 1 1 d . . . . .
H27 H 0.772045 0.477583 0.483217 0.045 Uiso 1 1 calc R U . . .
C28 C 1.0322(4) 0.5700(2) 0.46955(6) 0.0546(6) Uani 1 1 d . . . . .
H28A H 1.039093 0.544703 0.443435 0.082 Uiso 1 1 calc R U . . .
H28B H 1.125944 0.524988 0.484997 0.082 Uiso 1 1 calc R U . . .
H28C H 1.074326 0.647922 0.470925 0.082 Uiso 1 1 calc R U . . .
C29 C 0.6613(4) 0.62092(19) 0.45874(5) 0.0481(5) Uani 1 1 d . . . . .
H29A H 0.673947 0.593325 0.432964 0.072 Uiso 1 1 calc R U . . .
H29B H 0.695439 0.700072 0.459349 0.072 Uiso 1 1 calc R U . . .
H29C H 0.518543 0.610025 0.467583 0.072 Uiso 1 1 calc R U . . .
C30 C 0.3480(4) 0.47980(17) 0.61276(5) 0.0458(5) Uani 1 1 d . . . . .
H30A H 0.337865 0.447119 0.587637 0.069 Uiso 1 1 calc R U . . .
H30B H 0.213784 0.473041 0.625570 0.069 Uiso 1 1 calc R U . . .
H30C H 0.454897 0.440741 0.627219 0.069 Uiso 1 1 calc R U . . .
C31 C 0.0570(3) 0.66914(19) 0.66403(5) 0.0419(5) Uani 1 1 d . . . . .
H31A H 0.056330 0.735890 0.648353 0.063 Uiso 1 1 calc R U . . .
H31B H -0.039613 0.678952 0.685042 0.063 Uiso 1 1 calc R U . . .
H31C H 0.013723 0.605208 0.648964 0.063 Uiso 1 1 calc R U . . .

loop_
_atom_site_aniso_label
_atom_site_aniso_U_11
_atom_site_aniso_U_22
_atom_site_aniso_U_33
_atom_site_aniso_U_23
_atom_site_aniso_U_13
_atom_site_aniso_U_12
N1 0.0397(9) 0.0718(11) 0.0272(8) -0.0007(7) 0.0015(7) -0.0037(8)
C1 0.0216(8) 0.0351(8) 0.0221(7) 0.0015(6) 0.0014(6) 0.0040(7)
N2 0.0274(10) 0.0957(15) 0.0406(9) 0.0035(9) 0.0007(7) 0.0119(9)
C2 0.0323(9) 0.0306(8) 0.0259(8) 0.0019(6) 0.0044(7) 0.0010(7)
C3 0.0348(9) 0.0289(8) 0.0263(8) -0.0010(6) 0.0060(7) 0.0013(7)
C4 0.0255(8) 0.0293(8) 0.0220(7) -0.0006(6) 0.0011(6) 0.0009(7)
C5 0.0254(8) 0.0280(8) 0.0225(7) 0.0001(6) 0.0003(6) 0.0025(6)
C6 0.0273(8) 0.0319(8) 0.0229(7) -0.0018(6) 0.0003(6) 0.0030(7)
C7 0.0233(8) 0.0412(9) 0.0225(7) 0.0000(7) 0.0009(6) 0.0012(7)
C9 0.0273(9) 0.0519(11) 0.0278(9) -0.0041(7) 0.0004(7) -0.0034(8)
C8 0.0333(9) 0.0482(10) 0.0237(8) -0.0003(7) 0.0013(7) -0.0042(8)
C10 0.0275(10) 0.0501(10) 0.0239(8) 0.0043(7) 0.0014(6) 0.0062(8)
C11 0.0258(9) 0.0508(10) 0.0261(8) -0.0018(7) 0.0000(7) -0.0012(8)
C12 0.0449(10) 0.0269(8) 0.0261(7) -0.0009(6) 0.0024(7) 0.0043(7)
C13 0.0418(10) 0.0260(8) 0.0271(8) 0.0011(7) 0.0032(7) -0.0003(7)
C14 0.0265(8) 0.0307(8) 0.0229(7) -0.0001(6) -0.0002(6) 0.0006(7)
C15 0.0247(8) 0.0276(7) 0.0227(7) -0.0014(6) 0.0016(6) -0.0003(6)
C16 0.0462(11) 0.0333(9) 0.0255(8) -0.0036(7) 0.0070(8) -0.0110(8)
C17 0.0417(10) 0.0305(8) 0.0254(8) -0.0036(7) 0.0061(7) -0.0070(7)
C18 0.0249(8) 0.0345(8) 0.0217(7) -0.0006(7) 0.0002(6) -0.0030(7)
C19 0.0260(8) 0.0292(8) 0.0245(7) 0.0006(6) 0.0001(6) -0.0030(6)
C20 0.0566(12) 0.0335(9) 0.0301(9) 0.0028(7) 0.0075(8) -0.0041(9)
C21 0.0483(11) 0.0374(9) 0.0277(8) 0.0025(7) 0.0071(8) -0.0054(8)
C22 0.0261(8) 0.0361(9) 0.0224(7) 0.0008(7) 0.0005(6) -0.0036(7)
C23 0.0329(9) 0.0436(9) 0.0234(8) -0.0022(7) 0.0002(7) -0.0056(8)
C24 0.0362(10) 0.0491(10) 0.0279(8) -0.0042(7) 0.0027(7) -0.0074(8)
C25 0.0395(10) 0.0438(10) 0.0271(8) -0.0038(7) 0.0052(7) -0.0062(8)
C26 0.0387(10) 0.0446(10) 0.0315(9) -0.0062(8) 0.0051(8) -0.0033(8)
C27 0.0457(11) 0.0348(9) 0.0329(9) -0.0076(7) 0.0085(8) -0.0029(8)
C28 0.0497(13) 0.0710(15) 0.0432(11) -0.0099(10) 0.0155(10) 0.0091(11)
C29 0.0503(12) 0.0617(13) 0.0323(9) -0.0009(9) 0.0063(9) -0.0042(10)
C30 0.0562(13) 0.0509(11) 0.0304(9) -0.0101(8) 0.0101(9) -0.0168(10)
C31 0.0292(10) 0.0669(13) 0.0296(9) -0.0042(8) -0.0016(7) -0.0018(9)

loop_
_atom_type_symbol
_atom_type_description
_atom_type_scat_dispersion_real
_atom_type_scat_dispersion_imag
_atom_type_scat_source
C C 0.0181 0.0091 'International Tables Vol C Tables 4.2.6.8 and 6.1.1.4'
H H 0.0000 0.0000 'International Tables Vol C Tables 4.2.6.8 and 6.1.1.4'
N N 0.0311 0.0180 'International Tables Vol C Tables 4.2.6.8 and 6.1.1.4'

loop_
_geom_angle_atom_site_label_1
_geom_angle_atom_site_label_2
_geom_angle_atom_site_label_3
_geom_angle
_geom_angle_site_symmetry_1
_geom_angle_site_symmetry_3
_geom_angle_publ_flag
C10 C1 C6 108.13(14) . . ?
C10 C1 C2 108.39(14) . . ?
C6 C1 C2 109.11(13) . . ?
C10 C1 C7 108.35(13) . . ?
C6 C1 C7 112.89(13) . . ?
C2 C1 C7 109.86(13) . . ?
C3 C2 C1 112.42(14) . . ?
C3 C2 H2A 109.1 . . ?
C1 C2 H2A 109.1 . . ?
C3 C2 H2B 109.1 . . ?
C1 C2 H2B 109.1 . . ?
H2A C2 H2B 107.9 . . ?
C2 C3 C4 114.02(13) . . ?
C2 C3 H3A 108.7 . . ?
C4 C3 H3A 108.7 . . ?
C2 C3 H3B 108.7 . . ?
C4 C3 H3B 108.7 . . ?
H3A C3 H3B 107.6 . . ?
C3 C4 C11 109.66(14) . . ?
C3 C4 C5 107.26(12) . . ?
C11 C4 C5 112.32(14) . . ?
C3 C4 C15 109.41(13) . . ?
C11 C4 C15 111.13(13) . . ?
C5 C4 C15 106.93(13) . . ?
C12 C5 C6 112.48(13) . . ?
C12 C5 C4 112.39(13) . . ?
C6 C5 C4 112.69(13) . . ?
C12 C5 H5 106.2 . . ?
C6 C5 H5 106.2 . . ?
C4 C5 H5 106.2 . . ?
C5 C6 C1 111.34(12) . . ?
C5 C6 H6A 109.4 . . ?
C1 C6 H6A 109.4 . . ?
C5 C6 H6B 109.4 . . ?
C1 C6 H6B 109.4 . . ?
H6A C6 H6B 108.0 . . ?
C8 C7 C1 113.24(14) . . ?
C8 C7 H7A 108.9 . . ?
C1 C7 H7A 108.9 . . ?
C8 C7 H7B 108.9 . . ?
C1 C7 H7B 108.9 . . ?
H7A C7 H7B 107.7 . . ?
N1 C9 C8 177.7(2) . . ?
C9 C8 C7 111.13(15) . . ?
C9 C8 H8A 109.4 . . ?
C7 C8 H8A 109.4 . . ?
C9 C8 H8B 109.4 . . ?
C7 C8 H8B 109.4 . . ?
H8A C8 H8B 108.0 . . ?
N2 C10 C1 179.8(3) . . ?
C4 C11 H11A 109.5 . . ?
C4 C11 H11B 109.5 . . ?
H11A C11 H11B 109.5 . . ?
C4 C11 H11C 109.5 . . ?
H11A C11 H11C 109.5 . . ?
H11B C11 H11C 109.5 . . ?
C5 C12 C13 110.46(13) . . ?
C5 C12 H12A 109.6 . . ?
C13 C12 H12A 109.6 . . ?
C5 C12 H12B 109.6 . . ?
C13 C12 H12B 109.6 . . ?
H12A C12 H12B 108.1 . . ?
C12 C13 C14 112.39(14) . . ?
C12 C13 H13A 109.1 . . ?
C14 C13 H13A 109.1 . . ?
C12 C13 H13B 109.1 . . ?
C14 C13 H13B 109.1 . . ?
H13A C13 H13B 107.9 . . ?
C19 C14 C13 111.31(13) . . ?
C19 C14 C15 108.37(13) . . ?
C13 C14 C15 110.78(12) . . ?
C19 C14 H14 108.8 . . ?
C13 C14 H14 108.8 . . ?
C15 C14 H14 108.8 . . ?
C16 C15 C14 110.71(13) . . ?
C16 C15 C4 114.21(13) . . ?
C14 C15 C4 113.22(12) . . ?
C16 C15 H15 106.0 . . ?
C14 C15 H15 106.0 . . ?
C4 C15 H15 106.0 . . ?
C17 C16 C15 112.50(14) . . ?
C17 C16 H16A 109.1 . . ?
C15 C16 H16A 109.1 . . ?
C17 C16 H16B 109.1 . . ?
C15 C16 H16B 109.1 . . ?
H16A C16 H16B 107.8 . . ?
C18 C17 C16 112.11(14) . . ?
C18 C17 H17A 109.2 . . ?
C16 C17 H17A 109.2 . . ?
C18 C17 H17B 109.2 . . ?
C16 C17 H17B 109.2 . . ?
H17A C17 H17B 107.9 . . ?
C17 C18 C31 111.40(15) . . ?
C17 C18 C19 106.42(12) . . ?
C31 C18 C19 112.25(15) . . ?
C17 C18 C22 115.45(14) . . ?
C31 C18 C22 110.68(13) . . ?
C19 C18 C22 100.08(12) . . ?
C20 C19 C14 119.46(14) . . ?
C20 C19 C18 103.62(13) . . ?
C14 C19 C18 115.16(13) . . ?
C20 C19 H19 105.8 . . ?
C14 C19 H19 105.8 . . ?
C18 C19 H19 105.8 . . ?
C19 C20 C21 103.07(14) . . ?
C19 C20 H20A 111.2 . . ?
C21 C20 H20A 111.2 . . ?
C19 C20 H20B 111.2 . . ?
C21 C20 H20B 111.2 . . ?
H20A C20 H20B 109.1 . . ?
C20 C21 C22 107.03(14) . . ?
C20 C21 H21A 110.3 . . ?
C22 C21 H21A 110.3 . . ?
C20 C21 H21B 110.3 . . ?
C22 C21 H21B 110.3 . . ?
H21A C21 H21B 108.6 . . ?
C23 C22 C18 120.47(14) . . ?
C23 C22 C21 112.51(14) . . ?
C18 C22 C21 103.43(13) . . ?
C23 C22 H22 106.5 . . ?
C18 C22 H22 106.5 . . ?
C21 C22 H22 106.5 . . ?
C30 C23 C24 109.98(16) . . ?
C30 C23 C22 113.87(14) . . ?
C24 C23 C22 108.48(14) . . ?
C30 C23 H23 108.1 . . ?
C24 C23 H23 108.1 . . ?
C22 C23 H23 108.1 . . ?
C25 C24 C23 116.84(15) . . ?
C25 C24 H24A 108.1 . . ?
C23 C24 H24A 108.1 . . ?
C25 C24 H24B 108.1 . . ?
C23 C24 H24B 108.1 . . ?
H24A C24 H24B 107.3 . . ?
C26 C25 C24 111.22(15) . . ?
C26 C25 H25A 109.4 . . ?
C24 C25 H25A 109.4 . . ?
C26 C25 H25B 109.4 . . ?
C24 C25 H25B 109.4 . . ?
H25A C25 H25B 108.0 . . ?
C25 C26 C27 116.25(16) . . ?
C25 C26 H26A 108.2 . . ?
C27 C26 H26A 108.2 . . ?
C25 C26 H26B 108.2 . . ?
C27 C26 H26B 108.2 . . ?
H26A C26 H26B 107.4 . . ?
C29 C27 C28 110.02(17) . . ?
C29 C27 C26 112.36(16) . . ?
C28 C27 C26 109.64(16) . . ?
C29 C27 H27 108.2 . . ?
C28 C27 H27 108.2 . . ?
C26 C27 H27 108.2 . . ?
C27 C28 H28A 109.5 . . ?
C27 C28 H28B 109.5 . . ?
H28A C28 H28B 109.5 . . ?
C27 C28 H28C 109.5 . . ?
H28A C28 H28C 109.5 . . ?
H28B C28 H28C 109.5 . . ?
C27 C29 H29A 109.5 . . ?
C27 C29 H29B 109.5 . . ?
H29A C29 H29B 109.5 . . ?
C27 C29 H29C 109.5 . . ?
H29A C29 H29C 109.5 . . ?
H29B C29 H29C 109.5 . . ?
C23 C30 H30A 109.5 . . ?
C23 C30 H30B 109.5 . . ?
H30A C30 H30B 109.5 . . ?
C23 C30 H30C 109.5 . . ?
H30A C30 H30C 109.5 . . ?
H30B C30 H30C 109.5 . . ?
C18 C31 H31A 109.5 . . ?
C18 C31 H31B 109.5 . . ?
H31A C31 H31B 109.5 . . ?
C18 C31 H31C 109.5 . . ?
H31A C31 H31C 109.5 . . ?
H31B C31 H31C 109.5 . . ?

loop_
_geom_bond_atom_site_label_1
_geom_bond_atom_site_label_2
_geom_bond_distance
_geom_bond_site_symmetry_2
_geom_bond_publ_flag
N1 C9 1.140(2) . ?
C1 C10 1.483(2) . ?
C1 C6 1.539(2) . ?
C1 C2 1.542(2) . ?
C1 C7 1.544(2) . ?
N2 C10 1.140(2) . ?
C2 C3 1.534(2) . ?
C2 H2A 0.9900 . ?
C2 H2B 0.9900 . ?
C3 C4 1.538(2) . ?
C3 H3A 0.9900 . ?
C3 H3B 0.9900 . ?
C4 C11 1.541(2) . ?
C4 C5 1.548(2) . ?
C4 C15 1.562(2) . ?
C5 C12 1.523(2) . ?
C5 C6 1.536(2) . ?
C5 H5 1.0000 . ?
C6 H6A 0.9900 . ?
C6 H6B 0.9900 . ?
C7 C8 1.540(2) . ?
C7 H7A 0.9900 . ?
C7 H7B 0.9900 . ?
C9 C8 1.469(2) . ?
C8 H8A 0.9900 . ?
C8 H8B 0.9900 . ?
C11 H11A 0.9800 . ?
C11 H11B 0.9800 . ?
C11 H11C 0.9800 . ?
C12 C13 1.526(2) . ?
C12 H12A 0.9900 . ?
C12 H12B 0.9900 . ?
C13 C14 1.528(2) . ?
C13 H13A 0.9900 . ?
C13 H13B 0.9900 . ?
C14 C19 1.528(2) . ?
C14 C15 1.545(2) . ?
C14 H14 1.0000 . ?
C15 C16 1.539(2) . ?
C15 H15 1.0000 . ?
C16 C17 1.536(2) . ?
C16 H16A 0.9900 . ?
C16 H16B 0.9900 . ?
C17 C18 1.531(2) . ?
C17 H17A 0.9900 . ?
C17 H17B 0.9900 . ?
C18 C31 1.535(2) . ?
C18 C19 1.544(2) . ?
C18 C22 1.554(2) . ?
C19 C20 1.525(2) . ?
C19 H19 1.0000 . ?
C20 C21 1.549(2) . ?
C20 H20A 0.9900 . ?
C20 H20B 0.9900 . ?
C21 C22 1.560(2) . ?
C21 H21A 0.9900 . ?
C21 H21B 0.9900 . ?
C22 C23 1.540(2) . ?
C22 H22 1.0000 . ?
C23 C30 1.531(3) . ?
C23 C24 1.532(2) . ?
C23 H23 1.0000 . ?
C24 C25 1.528(2) . ?
C24 H24A 0.9900 . ?
C24 H24B 0.9900 . ?
C25 C26 1.525(3) . ?
C25 H25A 0.9900 . ?
C25 H25B 0.9900 . ?
C26 C27 1.529(2) . ?
C26 H26A 0.9900 . ?
C26 H26B 0.9900 . ?
C27 C29 1.519(3) . ?
C27 C28 1.525(3) . ?
C27 H27 1.0000 . ?
C28 H28A 0.9800 . ?
C28 H28B 0.9800 . ?
C28 H28C 0.9800 . ?
C29 H29A 0.9800 . ?
C29 H29B 0.9800 . ?
C29 H29C 0.9800 . ?
C30 H30A 0.9800 . ?
C30 H30B 0.9800 . ?
C30 H30C 0.9800 . ?
C31 H31A 0.9800 . ?
C31 H31B 0.9800 . ?
C31 H31C 0.9800 . ?

loop_
_geom_torsion_atom_site_label_1
_geom_torsion_atom_site_label_2
_geom_torsion_atom_site_label_3
_geom_torsion_atom_site_label_4
_geom_torsion
_geom_torsion_site_symmetry_1
_geom_torsion_site_symmetry_2
_geom_torsion_site_symmetry_3
_geom_torsion_site_symmetry_4
_geom_torsion_publ_flag
C10 C1 C2 C3 -64.08(18) . . . . ?
C6 C1 C2 C3 53.45(18) . . . . ?
C7 C1 C2 C3 177.69(14) . . . . ?
C1 C2 C3 C4 -55.1(2) . . . . ?
C2 C3 C4 C11 -68.15(18) . . . . ?
C2 C3 C4 C5 54.08(18) . . . . ?
C2 C3 C4 C15 169.73(14) . . . . ?
C3 C4 C5 C12 175.47(13) . . . . ?
C11 C4 C5 C12 -63.97(17) . . . . ?
C15 C4 C5 C12 58.19(17) . . . . ?
C3 C4 C5 C6 -56.17(17) . . . . ?
C11 C4 C5 C6 64.39(17) . . . . ?
C15 C4 C5 C6 -173.45(12) . . . . ?
C12 C5 C6 C1 -172.23(14) . . . . ?
C4 C5 C6 C1 59.46(17) . . . . ?
C10 C1 C6 C5 62.06(18) . . . . ?
C2 C1 C6 C5 -55.63(17) . . . . ?
C7 C1 C6 C5 -178.08(13) . . . . ?
C10 C1 C7 C8 60.25(19) . . . . ?
C6 C1 C7 C8 -59.48(19) . . . . ?
C2 C1 C7 C8 178.49(14) . . . . ?
C1 C7 C8 C9 -154.38(15) . . . . ?
C6 C5 C12 C13 172.26(14) . . . . ?
C4 C5 C12 C13 -59.28(19) . . . . ?
C5 C12 C13 C14 55.40(19) . . . . ?
C12 C13 C14 C19 -173.39(14) . . . . ?
C12 C13 C14 C15 -52.74(19) . . . . ?
C19 C14 C15 C16 -53.74(18) . . . . ?
C13 C14 C15 C16 -176.13(14) . . . . ?
C19 C14 C15 C4 176.53(13) . . . . ?
C13 C14 C15 C4 54.14(18) . . . . ?
C3 C4 C15 C16 60.52(18) . . . . ?
C11 C4 C15 C16 -60.72(19) . . . . ?
C5 C4 C15 C16 176.37(14) . . . . ?
C3 C4 C15 C14 -171.55(13) . . . . ?
C11 C4 C15 C14 67.21(18) . . . . ?
C5 C4 C15 C14 -55.69(16) . . . . ?
C14 C15 C16 C17 54.6(2) . . . . ?
C4 C15 C16 C17 -176.16(14) . . . . ?
C15 C16 C17 C18 -56.7(2) . . . . ?
C16 C17 C18 C31 -67.09(19) . . . . ?
C16 C17 C18 C19 55.55(18) . . . . ?
C16 C17 C18 C22 165.57(14) . . . . ?
C13 C14 C19 C20 -54.8(2) . . . . ?
C15 C14 C19 C20 -176.85(14) . . . . ?
C13 C14 C19 C18 -179.13(13) . . . . ?
C15 C14 C19 C18 58.81(17) . . . . ?
C17 C18 C19 C20 168.70(14) . . . . ?
C31 C18 C19 C20 -69.19(17) . . . . ?
C22 C18 C19 C20 48.21(16) . . . . ?
C17 C18 C19 C14 -59.00(18) . . . . ?
C31 C18 C19 C14 63.11(18) . . . . ?
C22 C18 C19 C14 -179.49(13) . . . . ?
C14 C19 C20 C21 -167.68(15) . . . . ?
C18 C19 C20 C21 -37.94(18) . . . . ?
C19 C20 C21 C22 12.9(2) . . . . ?
C17 C18 C22 C23 80.85(19) . . . . ?
C31 C18 C22 C23 -46.9(2) . . . . ?
C19 C18 C22 C23 -165.42(14) . . . . ?
C17 C18 C22 C21 -152.49(15) . . . . ?
C31 C18 C22 C21 79.80(18) . . . . ?
C19 C18 C22 C21 -38.76(16) . . . . ?
C20 C21 C22 C23 148.01(16) . . . . ?
C20 C21 C22 C18 16.46(19) . . . . ?
C18 C22 C23 C30 -49.5(2) . . . . ?
C21 C22 C23 C30 -171.92(17) . . . . ?
C18 C22 C23 C24 -172.35(15) . . . . ?
C21 C22 C23 C24 65.27(19) . . . . ?
C30 C23 C24 C25 64.4(2) . . . . ?
C22 C23 C24 C25 -170.42(16) . . . . ?
C23 C24 C25 C26 179.71(16) . . . . ?
C24 C25 C26 C27 176.41(16) . . . . ?
C25 C26 C27 C29 63.2(2) . . . . ?
C25 C26 C27 C28 -174.16(18) . . . . ?
